data_7038767
loop_
_publ_author_name
'Teo, Wei Jie'
'Wang, Zhe'
'Xue, Fei'
'Andy Hor, T. S.'
'Zhao, Jin'

_publ_section_title
;
 Cyclopentadienyl nickel(ii) N,C-chelating benzothiazolyl NHC complexes:
 synthesis, characterization and application in catalytic C-C bond
 formation reactions.
;
_journal_issue 17
_journal_name_full 'Dalton transactions (Cambridge, England : 2003)'
_journal_page_first 7312
_journal_page_last 7319
_journal_paper_doi 10.1039/c6dt00252h
_journal_volume 45
_journal_year 2016
_chemical_formula_sum 'C16 H14 F6 N3 Ni P S'
_chemical_formula_weight 484.04
_chemical_name_systematic
; 
 ? 
;
_space_group_crystal_system orthorhombic
_space_group_IT_number 62
_space_group_name_Hall '-P 2ac 2n'
_space_group_name_H-M_alt 'P n m a'
_symmetry_space_group_name_Hall '-P 2ac 2n'
_symmetry_space_group_name_H-M 'P n m a'
_atom_sites_solution_hydrogens geom
_audit_creation_method SHELXL-2014
_audit_update_record
;
2015-12-08 deposited with the CCDC.
2016-03-09 downloaded from the CCDC.
;
_cell_angle_alpha 90
_cell_angle_beta 90
_cell_angle_gamma 90
_cell_formula_units_Z 4
_cell_length_a 14.8278(7)
_cell_length_b 6.9438(4)
_cell_length_c 17.7673(9)
_cell_measurement_reflns_used 6350
_cell_measurement_temperature 100(2)
_cell_measurement_theta_max 28.25
_cell_measurement_theta_min 2.67
_cell_volume 1829.34(16)
_computing_cell_refinement 'Bruker SAINT'
_computing_data_collection 'Bruker APEX2'
_computing_data_reduction 'Bruker SAINT'
_computing_molecular_graphics 'Bruker SHELXTL'
_computing_publication_material 'Bruker SHELXTL'
_computing_structure_refinement 'SHELXL-2014 (Sheldrick, 2014)'
_computing_structure_solution 'SHELXS-97 (Sheldrick 2008)'
_diffrn_ambient_temperature 100(2)
_diffrn_measured_fraction_theta_full 0.999
_diffrn_measured_fraction_theta_max 0.999
_diffrn_measurement_device_type 'Bruker D8 Venture'
_diffrn_measurement_method '\f and \w scans'
_diffrn_radiation_type MoK\a
_diffrn_radiation_wavelength 0.71073
_diffrn_reflns_av_R_equivalents 0.0406
_diffrn_reflns_av_unetI/netI 0.0265
_diffrn_reflns_Laue_measured_fraction_full 0.999
_diffrn_reflns_Laue_measured_fraction_max 0.999
_diffrn_reflns_limit_h_max 18
_diffrn_reflns_limit_h_min -19
_diffrn_reflns_limit_k_max 9
_diffrn_reflns_limit_k_min -8
_diffrn_reflns_limit_l_max 22
_diffrn_reflns_limit_l_min -23
_diffrn_reflns_number 17118
_diffrn_reflns_point_group_measured_fraction_full 0.999
_diffrn_reflns_point_group_measured_fraction_max 0.999
_diffrn_reflns_theta_full 25.242
_diffrn_reflns_theta_max 28.281
_diffrn_reflns_theta_min 2.293
_diffrn_source 'Sealed Microfocuisng Source'
_exptl_absorpt_coefficient_mu 1.328
_exptl_absorpt_correction_T_max 0.7457
_exptl_absorpt_correction_T_min 0.6737
_exptl_absorpt_correction_type multi-scan
_exptl_absorpt_process_details 'Sadabs, (Sheldrick 2012)'
_exptl_crystal_colour Green
_exptl_crystal_density_diffrn 1.758
_exptl_crystal_density_meas ?
_exptl_crystal_density_method 'Not Measured'
_exptl_crystal_description Rod
_exptl_crystal_F_000 976
_exptl_crystal_size_max 0.210
_exptl_crystal_size_mid 0.130
_exptl_crystal_size_min 0.090
_refine_diff_density_max 0.469
_refine_diff_density_min -0.275
_refine_diff_density_rms 0.078
_refine_ls_extinction_method none
_refine_ls_goodness_of_fit_ref 1.048
_refine_ls_hydrogen_treatment constr
_refine_ls_matrix_type full
_refine_ls_number_parameters 158
_refine_ls_number_reflns 2451
_refine_ls_number_restraints 0
_refine_ls_restrained_S_all 1.048
_refine_ls_R_factor_all 0.0437
_refine_ls_R_factor_gt 0.0284
_refine_ls_shift/su_max 0.001
_refine_ls_shift/su_mean 0.000
_refine_ls_structure_factor_coef Fsqd
_refine_ls_weighting_details 'w=1/[\s^2^(Fo^2^)+(0.0295P)^2^+0.9539P] where P=(Fo^2^+2Fc^2^)/3'
_refine_ls_weighting_scheme calc
_refine_ls_wR_factor_gt 0.0601
_refine_ls_wR_factor_ref 0.0645
_reflns_Friedel_coverage 0.000
_reflns_number_gt 2003
_reflns_number_total 2451
_reflns_threshold_expression 'I > 2\s(I)'
_cod_data_source_file c6dt00252h2.cif
_cod_data_source_block E419
_cod_depositor_comments
;
The following automatic conversions were performed:

'_exptl_absorpt_correction_type' value 'Multi-scan' changed to
'multi-scan' according to
/usr/data/users/saulius/crontab/automatic-downloads/rss-feeds/RSC/lib/dictionaries/cif_core.dic
dictionary named 'cif_core.dic' version 2.4.2 from 2011-04-26.

'_exptl_crystal_density_meas' value 'Not Measured' was changed to '?'
- the value is perceived as not measured.

Automatic conversion script
Id: cif_fix_values 4268 2015-11-12 08:31:59Z antanas 

 Adding full bibliography for 7038765--7038767.cif.
;
_cod_database_code 7038767
_shelx_space_group_comment
; 
The symmetry employed for this shelxl refinement is uniquely defined 
by the following loop, which should always be used as a source of 
symmetry information in preference to the above space-group names. 
They are only intended as comments. 
;
_shelx_estimated_absorpt_t_min 0.768
_shelx_estimated_absorpt_t_max 0.890
_shelxl_version_number 2014-3

loop_
_space_group_symop_operation_xyz
'x, y, z'
'-x+1/2, -y, z+1/2'
'-x, y+1/2, -z'
'x+1/2, -y+1/2, -z+1/2'
'-x, -y, -z'
'x-1/2, y, -z-1/2'
'x, -y-1/2, z'
'-x-1/2, y-1/2, z-1/2'

loop_
_atom_site_label
_atom_site_type_symbol
_atom_site_fract_x
_atom_site_fract_y
_atom_site_fract_z
_atom_site_U_iso_or_equiv
_atom_site_adp_type
_atom_site_occupancy
_atom_site_site_symmetry_order
_atom_site_calc_flag
_atom_site_refinement_flags_posn
_atom_site_refinement_flags_adp
_atom_site_refinement_flags_occupancy
Ni1 Ni 0.65439(2) 0.7500 0.60655(2) 0.01304(9) Uani 1 2 d S T P
S1 S 0.48041(4) 0.7500 0.40821(3) 0.01476(13) Uani 1 2 d S T P
N1 N 0.79790(12) 0.7500 0.48273(11) 0.0170(4) Uani 1 2 d S T P
N2 N 0.65788(12) 0.7500 0.45370(10) 0.0142(4) Uani 1 2 d S T P
N3 N 0.54824(12) 0.7500 0.54379(10) 0.0129(4) Uani 1 2 d S T P
C1 C 0.71574(15) 0.7500 0.51475(12) 0.0140(5) Uani 1 2 d S T P
C2 C 0.79177(16) 0.7500 0.40428(13) 0.0194(5) Uani 1 2 d S T P
H2 H 0.8411 0.7500 0.3702 0.023 Uiso 1 2 calc R U P
C3 C 0.70416(16) 0.7500 0.38534(13) 0.0179(5) Uani 1 2 d S T P
H3 H 0.6791 0.7500 0.3361 0.021 Uiso 1 2 calc R U P
C4 C 0.88380(16) 0.7500 0.52377(14) 0.0304(7) Uani 1 2 d S T P
H4A H 0.8820 0.6520 0.5634 0.046 Uiso 0.5 1 calc R U P
H4B H 0.8936 0.8769 0.5464 0.046 Uiso 0.5 1 calc R U P
H4C H 0.9331 0.7211 0.4889 0.046 Uiso 0.5 1 calc R U P
C5 C 0.56772(14) 0.7500 0.47137(12) 0.0130(5) Uani 1 2 d S T P
C6 C 0.45420(14) 0.7500 0.55343(13) 0.0126(4) Uani 1 2 d S T P
C7 C 0.40722(16) 0.7500 0.62143(13) 0.0183(5) Uani 1 2 d S T P
H7 H 0.4384 0.7500 0.6682 0.022 Uiso 1 2 calc R U P
C8 C 0.31368(17) 0.7500 0.61887(14) 0.0208(5) Uani 1 2 d S T P
H8 H 0.2806 0.7500 0.6647 0.025 Uiso 1 2 calc R U P
C9 C 0.26704(16) 0.7500 0.55068(14) 0.0202(5) Uani 1 2 d S T P
H9 H 0.2030 0.7500 0.5509 0.024 Uiso 1 2 calc R U P
C10 C 0.31268(15) 0.7500 0.48273(13) 0.0166(5) Uani 1 2 d S T P
H10 H 0.2811 0.7500 0.4362 0.020 Uiso 1 2 calc R U P
C11 C 0.40672(15) 0.7500 0.48491(12) 0.0137(5) Uani 1 2 d S T P
C12 C 0.75650(18) 0.7500 0.68289(14) 0.0426(9) Uani 1 2 d S T P
H12 H 0.8223 0.7500 0.6704 0.051 Uiso 1 2 calc R U P
C13 C 0.70390(14) 0.5837(3) 0.69825(10) 0.0338(5) Uani 1 1 d . . .
H13 H 0.7248 0.4468 0.6963 0.041 Uiso 1 1 calc R U .
C14 C 0.61844(12) 0.6470(3) 0.71544(9) 0.0233(4) Uani 1 1 d . . .
H14 H 0.5655 0.5630 0.7273 0.028 Uiso 1 1 calc R U .
P1 P 0.44969(4) 0.2500 0.82018(3) 0.01565(14) Uani 1 2 d S T P
F1 F 0.54463(9) 0.2500 0.77619(8) 0.0220(3) Uani 1 2 d S T P
F2 F 0.48791(7) 0.41329(18) 0.87509(6) 0.0344(3) Uani 1 1 d . . .
F3 F 0.35613(10) 0.2500 0.86403(10) 0.0383(4) Uani 1 2 d S T P
F4 F 0.41332(7) 0.08731(18) 0.76408(6) 0.0325(3) Uani 1 1 d . . .

loop_
_atom_site_aniso_label
_atom_site_aniso_U_11
_atom_site_aniso_U_22
_atom_site_aniso_U_33
_atom_site_aniso_U_23
_atom_site_aniso_U_13
_atom_site_aniso_U_12
Ni1 0.01150(15) 0.01759(18) 0.01005(14) 0.000 -0.00165(11) 0.000
S1 0.0131(3) 0.0198(3) 0.0114(3) 0.000 -0.0022(2) 0.000
N1 0.0123(9) 0.0240(12) 0.0146(10) 0.000 -0.0006(7) 0.000
N2 0.0130(9) 0.0166(11) 0.0131(9) 0.000 -0.0008(7) 0.000
N3 0.0123(9) 0.0142(11) 0.0123(9) 0.000 -0.0009(7) 0.000
C1 0.0135(10) 0.0139(12) 0.0147(11) 0.000 -0.0016(9) 0.000
C2 0.0169(11) 0.0275(15) 0.0137(11) 0.000 0.0038(9) 0.000
C3 0.0181(12) 0.0246(14) 0.0110(11) 0.000 0.0014(9) 0.000
C4 0.0124(11) 0.059(2) 0.0192(13) 0.000 -0.0024(10) 0.000
C5 0.0120(10) 0.0125(12) 0.0146(10) 0.000 -0.0022(8) 0.000
C6 0.0126(10) 0.0095(12) 0.0157(11) 0.000 -0.0009(8) 0.000
C7 0.0193(12) 0.0217(14) 0.0138(11) 0.000 -0.0004(9) 0.000
C8 0.0174(12) 0.0271(15) 0.0178(12) 0.000 0.0048(9) 0.000
C9 0.0134(11) 0.0200(14) 0.0274(13) 0.000 0.0006(10) 0.000
C10 0.0144(11) 0.0161(13) 0.0193(12) 0.000 -0.0042(9) 0.000
C11 0.0162(11) 0.0105(12) 0.0144(11) 0.000 -0.0005(9) 0.000
C12 0.0154(13) 0.101(3) 0.0118(12) 0.000 -0.0037(10) 0.000
C13 0.0504(12) 0.0356(13) 0.0154(8) -0.0035(8) -0.0126(8) 0.0249(10)
C14 0.0298(9) 0.0280(11) 0.0119(8) 0.0034(7) -0.0031(7) -0.0099(8)
P1 0.0128(3) 0.0207(4) 0.0134(3) 0.000 0.0011(2) 0.000
F1 0.0163(7) 0.0265(9) 0.0233(7) 0.000 0.0043(6) 0.000
F2 0.0324(6) 0.0387(8) 0.0320(6) -0.0174(6) -0.0016(5) 0.0007(5)
F3 0.0192(8) 0.0602(13) 0.0353(9) 0.000 0.0128(7) 0.000
F4 0.0252(6) 0.0367(7) 0.0355(6) -0.0099(5) -0.0044(5) -0.0084(5)

loop_
_atom_type_symbol
_atom_type_description
_atom_type_scat_dispersion_real
_atom_type_scat_dispersion_imag
_atom_type_scat_source
C C 0.0033 0.0016 'International Tables Vol C Tables 4.2.6.8 and 6.1.1.4'
H H 0.0000 0.0000 'International Tables Vol C Tables 4.2.6.8 and 6.1.1.4'
F F 0.0171 0.0103 'International Tables Vol C Tables 4.2.6.8 and 6.1.1.4'
P P 0.1023 0.0942 'International Tables Vol C Tables 4.2.6.8 and 6.1.1.4'
S S 0.1246 0.1234 'International Tables Vol C Tables 4.2.6.8 and 6.1.1.4'
Ni Ni 0.3393 1.1124 'International Tables Vol C Tables 4.2.6.8 and 6.1.1.4'
N N 0.0061 0.0033 'International Tables Vol C Tables 4.2.6.8 and 6.1.1.4'

loop_
_geom_angle_atom_site_label_1
_geom_angle_atom_site_label_2
_geom_angle_atom_site_label_3
_geom_angle
_geom_angle_site_symmetry_1
_geom_angle_site_symmetry_3
C1 Ni1 N3 83.83(9) . .
C1 Ni1 C12 102.71(10) . .
N3 Ni1 C12 173.46(9) . .
C1 Ni1 C13 120.05(8) . 7_575
N3 Ni1 C13 136.40(7) . 7_575
C12 Ni1 C13 39.83(7) . 7_575
C1 Ni1 C13 120.05(8) . .
N3 Ni1 C13 136.40(7) . .
C12 Ni1 C13 39.83(7) . .
C13 Ni1 C13 65.74(12) 7_575 .
C1 Ni1 C14 156.21(7) . .
N3 Ni1 C14 108.71(7) . .
C12 Ni1 C14 65.19(8) . .
C13 Ni1 C14 64.73(7) 7_575 .
C13 Ni1 C14 37.70(7) . .
C1 Ni1 C14 156.21(7) . 7_575
N3 Ni1 C14 108.71(7) . 7_575
C12 Ni1 C14 65.19(8) . 7_575
C13 Ni1 C14 37.70(7) 7_575 7_575
C13 Ni1 C14 64.73(7) . 7_575
C14 Ni1 C14 39.23(10) . 7_575
C5 S1 C11 87.80(11) . .
C1 N1 C2 111.31(19) . .
C1 N1 C4 125.2(2) . .
C2 N1 C4 123.5(2) . .
C5 N2 C1 115.12(18) . .
C5 N2 C3 132.68(19) . .
C1 N2 C3 112.20(18) . .
C5 N3 C6 109.66(18) . .
C5 N3 Ni1 112.66(15) . .
C6 N3 Ni1 137.68(15) . .
N1 C1 N2 103.30(19) . .
N1 C1 Ni1 144.19(17) . .
N2 C1 Ni1 112.51(15) . .
C3 C2 N1 108.2(2) . .
C3 C2 H2 125.9 . .
N1 C2 H2 125.9 . .
C2 C3 N2 104.9(2) . .
C2 C3 H3 127.5 . .
N2 C3 H3 127.5 . .
N1 C4 H4A 109.5 . .
N1 C4 H4B 109.5 . .
H4A C4 H4B 109.5 . .
N1 C4 H4C 109.5 . .
H4A C4 H4C 109.5 . .
H4B C4 H4C 109.5 . .
N3 C5 N2 115.88(19) . .
N3 C5 S1 118.26(17) . .
N2 C5 S1 125.86(17) . .
C7 C6 N3 127.0(2) . .
C7 C6 C11 120.0(2) . .
N3 C6 C11 113.04(19) . .
C8 C7 C6 118.1(2) . .
C8 C7 H7 121.0 . .
C6 C7 H7 121.0 . .
C7 C8 C9 121.6(2) . .
C7 C8 H8 119.2 . .
C9 C8 H8 119.2 . .
C10 C9 C8 121.0(2) . .
C10 C9 H9 119.5 . .
C8 C9 H9 119.5 . .
C9 C10 C11 117.7(2) . .
C9 C10 H10 121.2 . .
C11 C10 H10 121.2 . .
C10 C11 C6 121.6(2) . .
C10 C11 S1 127.14(18) . .
C6 C11 S1 111.24(16) . .
C13 C12 C13 108.8(2) . 7_575
C13 C12 Ni1 73.69(13) . .
C13 C12 Ni1 73.69(13) 7_575 .
C13 C12 H12 125.3 . .
C13 C12 H12 125.3 7_575 .
Ni1 C12 H12 125.3 . .
C14 C13 C12 106.78(19) . .
C14 C13 Ni1 71.26(10) . .
C12 C13 Ni1 66.48(13) . .
C14 C13 H13 126.6 . .
C12 C13 H13 126.6 . .
Ni1 C13 H13 126.6 . .
C13 C14 C14 108.64(13) . 7_575
C13 C14 Ni1 71.04(11) . .
C14 C14 Ni1 70.39(5) 7_575 .
C13 C14 H14 125.7 . .
C14 C14 H14 125.7 7_575 .
Ni1 C14 H14 125.7 . .
F3 P1 F2 90.59(6) . 7_565
F3 P1 F2 90.59(6) . .
F2 P1 F2 90.28(10) 7_565 .
F3 P1 F4 90.64(6) . .
F2 P1 F4 89.94(6) 7_565 .
F2 P1 F4 178.75(7) . .
F3 P1 F4 90.64(6) . 7_565
F2 P1 F4 178.75(7) 7_565 7_565
F2 P1 F4 89.94(6) . 7_565
F4 P1 F4 89.82(9) . 7_565
F3 P1 F1 179.72(9) . .
F2 P1 F1 89.22(6) 7_565 .
F2 P1 F1 89.21(6) . .
F4 P1 F1 89.56(6) . .
F4 P1 F1 89.56(6) 7_565 .

loop_
_geom_bond_atom_site_label_1
_geom_bond_atom_site_label_2
_geom_bond_distance
_geom_bond_site_symmetry_2
Ni1 C1 1.868(2) .
Ni1 N3 1.9291(18) .
Ni1 C12 2.033(3) .
Ni1 C13 2.1276(18) 7_575
Ni1 C13 2.1276(18) .
Ni1 C14 2.1303(17) .
Ni1 C14 2.1304(17) 7_575
S1 C5 1.713(2) .
S1 C11 1.747(2) .
N1 C1 1.344(3) .
N1 C2 1.397(3) .
N1 C4 1.468(3) .
N2 C5 1.373(3) .
N2 C1 1.383(3) .
N2 C3 1.395(3) .
N3 C5 1.319(3) .
N3 C6 1.405(3) .
C2 C3 1.342(3) .
C2 H2 0.9500 .
C3 H3 0.9500 .
C4 H4A 0.9800 .
C4 H4B 0.9800 .
C4 H4C 0.9800 .
C6 C7 1.395(3) .
C6 C11 1.406(3) .
C7 C8 1.388(3) .
C7 H7 0.9500 .
C8 C9 1.395(3) .
C8 H8 0.9500 .
C9 C10 1.384(3) .
C9 H9 0.9500 .
C10 C11 1.395(3) .
C10 H10 0.9500 .
C12 C13 1.420(3) .
C12 C13 1.420(3) 7_575
C12 H12 1.0000 .
C13 C14 1.376(3) .
C13 H13 1.0000 .
C14 C14 1.430(4) 7_575
C14 H14 1.0000 .
P1 F3 1.5910(15) .
P1 F2 1.5996(12) 7_565
P1 F2 1.5996(12) .
P1 F4 1.6002(11) .
P1 F4 1.6003(11) 7_565
P1 F1 1.6103(14) .
